data_7208192
loop_
_publ_author_name
'Tang, Weiwei'
'Chen, Ruihong'
'Zhao, Jing'
'Jiang, Wenqing'
'Zhang, Yong'
'Jia, Dingxian'

_publ_section_title
;
 Solvothermal syntheses and characterizations of
 lanthanide(iii)/SbS43&#x2212; complexes associated by a dien ligand: A
 detailed study based on the lanthanide contraction effect
;
_journal_issue 15
_journal_name_full CrystEngComm
_journal_page_first 5021
_journal_paper_doi 10.1039/c2ce25135c
_journal_volume 14
_journal_year 2012
_chemical_formula_moiety 'C8 H26 N6 Pr S4 Sb'
_chemical_formula_sum 'C8 H26 N6 Pr S4 Sb'
_chemical_formula_weight 597.25
_chemical_name_systematic
;
?
;
_space_group_IT_number 61
_symmetry_cell_setting orthorhombic
_symmetry_Int_Tables_number 61
_symmetry_space_group_name_Hall '-P 2ac 2ab'
_symmetry_space_group_name_H-M 'P b c a'
_atom_sites_solution_hydrogens geom
_atom_sites_solution_primary direct
_atom_sites_solution_secondary difmap
_audit_creation_method SHELXL-97
_cell_angle_alpha 90.00
_cell_angle_beta 90.00
_cell_angle_gamma 90.00
_cell_formula_units_Z 8
_cell_length_a 8.6405(12)
_cell_length_b 16.365(3)
_cell_length_c 26.485(4)
_cell_measurement_reflns_used 11898
_cell_measurement_temperature 193(2)
_cell_measurement_theta_max 25.35
_cell_measurement_theta_min 3.1
_cell_volume 3745.0(10)
_computing_cell_refinement CrystalClear
_computing_data_collection CrystalClear
_computing_data_reduction CrystalStructure
_computing_structure_refinement 'SHELXL-97 (Sheldrick, 1997)'
_computing_structure_solution 'SHELXS-97 (Sheldrick, 1990)'
_diffrn_ambient_temperature 193(2)
_diffrn_detector_area_resol_mean 7.31
_diffrn_measured_fraction_theta_full 0.997
_diffrn_measured_fraction_theta_max 0.997
_diffrn_measurement_device_type 'Rigaku Mercury'
_diffrn_measurement_method \w
_diffrn_radiation_monochromator graphite
_diffrn_radiation_source 'fine-focus sealed tube'
_diffrn_radiation_type MoK\a
_diffrn_radiation_wavelength 0.71073
_diffrn_reflns_av_R_equivalents 0.0603
_diffrn_reflns_av_sigmaI/netI 0.0261
_diffrn_reflns_limit_h_max 10
_diffrn_reflns_limit_h_min -9
_diffrn_reflns_limit_k_max 19
_diffrn_reflns_limit_k_min -19
_diffrn_reflns_limit_l_max 31
_diffrn_reflns_limit_l_min -30
_diffrn_reflns_number 34786
_diffrn_reflns_theta_full 25.35
_diffrn_reflns_theta_max 25.35
_diffrn_reflns_theta_min 3.08
_exptl_absorpt_coefficient_mu 4.459
_exptl_absorpt_correction_T_max 0.7168
_exptl_absorpt_correction_T_min 0.4692
_exptl_absorpt_correction_type multi-scan
_exptl_absorpt_process_details 'Jacobson, R. (1998) Private communication'
_exptl_crystal_colour yellow
_exptl_crystal_density_diffrn 2.119
_exptl_crystal_density_method 'not measured'
_exptl_crystal_description platelet
_exptl_crystal_F_000 2320
_exptl_crystal_size_max 0.20
_exptl_crystal_size_mid 0.12
_exptl_crystal_size_min 0.08
_refine_diff_density_max 0.808
_refine_diff_density_min -1.097
_refine_diff_density_rms 0.165
_refine_ls_extinction_method none
_refine_ls_goodness_of_fit_ref 1.141
_refine_ls_hydrogen_treatment constr
_refine_ls_matrix_type full
_refine_ls_number_parameters 188
_refine_ls_number_reflns 3418
_refine_ls_number_restraints 11
_refine_ls_restrained_S_all 1.145
_refine_ls_R_factor_all 0.0458
_refine_ls_R_factor_gt 0.0432
_refine_ls_shift/su_max 0.000
_refine_ls_shift/su_mean 0.000
_refine_ls_structure_factor_coef Fsqd
_refine_ls_weighting_details 'calc w=1/[\s^2^(Fo^2^)+(0.0000P)^2^+61.6399P] where P=(Fo^2^+2Fc^2^)/3'
_refine_ls_weighting_scheme calc
_refine_ls_wR_factor_gt 0.0982
_refine_ls_wR_factor_ref 0.0989
_reflns_number_gt 3338
_reflns_number_total 3418
_reflns_threshold_expression >2sigma(I)
_cod_data_source_file c2ce25135c.txt
_cod_data_source_block shelxl
_cod_original_cell_volume 3745.1(9)
_cod_original_sg_symbol_Hall '-p 2ac 2ab'
_cod_original_sg_symbol_H-M 'p bca'
_cod_database_code 7208192

loop_
_symmetry_equiv_pos_as_xyz
'x, y, z'
'-x+1/2, y+1/2, z'
'x, -y+1/2, z+1/2'
'-x+1/2, -y, z+1/2'
'-x, -y, -z'
'x-1/2, -y-1/2, -z'
'-x, y-1/2, -z-1/2'
'x-1/2, y, -z-1/2'

loop_
_atom_site_label
_atom_site_type_symbol
_atom_site_fract_x
_atom_site_fract_y
_atom_site_fract_z
_atom_site_U_iso_or_equiv
_atom_site_adp_type
_atom_site_occupancy
_atom_site_symmetry_multiplicity
_atom_site_calc_flag
_atom_site_refinement_flags
Sb1 Sb -0.00159(7) 0.73386(4) 0.38011(2) 0.01369(17) Uani 1 1 d .
Pr1 Pr 0.44608(6) 0.74175(3) 0.383207(19) 0.01468(15) Uani 1 1 d .
S1 S 0.1585(3) 0.83710(16) 0.34993(10) 0.0202(6) Uani 1 1 d .
S2 S 0.1643(3) 0.66406(16) 0.43466(9) 0.0179(5) Uani 1 1 d .
S3 S -0.2141(3) 0.78177(16) 0.42470(9) 0.0211(6) Uani 1 1 d .
S4 S -0.0812(3) 0.65145(16) 0.31386(9) 0.0199(5) Uani 1 1 d .
N1 N 0.3190(10) 0.6490(5) 0.3096(3) 0.0215(19) Uani 1 1 d .
H1A H 0.2134 0.6557 0.3105 0.026 Uiso 1 1 calc R
H1B H 0.3532 0.6681 0.2788 0.026 Uiso 1 1 calc R
N2 N 0.5750(10) 0.5923(5) 0.3682(3) 0.023(2) Uani 1 1 d .
H2 H 0.6812 0.6003 0.3652 0.028 Uiso 1 1 calc R
N3 N 0.5236(10) 0.6608(6) 0.4685(3) 0.025(2) Uani 1 1 d .
H3A H 0.5835 0.6943 0.4885 0.031 Uiso 1 1 calc R
H3B H 0.4350 0.6485 0.4862 0.031 Uiso 1 1 calc R
N4 N 0.4043(11) 0.8430(5) 0.4604(3) 0.025(2) Uani 1 1 d D
H4A H 0.3074 0.8332 0.4735 0.030 Uiso 1 1 calc R
H4B H 0.4749 0.8295 0.4850 0.030 Uiso 1 1 calc R
N5 N 0.5199(12) 0.8987(5) 0.3668(3) 0.028(2) Uani 1 1 d D
N6 N 0.5938(10) 0.7752(5) 0.2950(3) 0.0206(19) Uani 1 1 d D
H6A H 0.6859 0.7470 0.2948 0.025 Uiso 1 1 calc R
H6B H 0.5345 0.7550 0.2690 0.025 Uiso 1 1 calc R
C1 C 0.3530(15) 0.5627(7) 0.3126(4) 0.032(3) Uani 1 1 d .
H1C H 0.3206 0.5351 0.2811 0.039 Uiso 1 1 calc R
H1D H 0.2954 0.5380 0.3411 0.039 Uiso 1 1 calc R
C2 C 0.5219(14) 0.5518(7) 0.3204(4) 0.029(3) Uani 1 1 d .
H2A H 0.5785 0.5755 0.2914 0.035 Uiso 1 1 calc R
H2B H 0.5462 0.4927 0.3219 0.035 Uiso 1 1 calc R
C3 C 0.5510(15) 0.5406(7) 0.4127(4) 0.031(3) Uani 1 1 d .
H3C H 0.6068 0.4882 0.4084 0.038 Uiso 1 1 calc R
H3D H 0.4394 0.5286 0.4167 0.038 Uiso 1 1 calc R
C4 C 0.6098(15) 0.5842(7) 0.4581(5) 0.035(3) Uani 1 1 d .
H4C H 0.6014 0.5477 0.4878 0.042 Uiso 1 1 calc R
H4D H 0.7206 0.5973 0.4532 0.042 Uiso 1 1 calc R
C5 C 0.417(2) 0.9291(7) 0.4511(5) 0.035(4) Uani 1 1 d D
C6A C 0.526(2) 0.9532(10) 0.4113(6) 0.032(5) Uani 0.64 1 d PD
C6B C 0.450(3) 0.9591(15) 0.3994(7) 0.032(5) Uani 0.36 1 d PD
C7A C 0.634(2) 0.9161(10) 0.3291(6) 0.029(5) Uani 0.64 1 d PD
C7B C 0.556(5) 0.9248(15) 0.3150(7) 0.029(5) Uani 0.36 1 d PD
C8 C 0.628(2) 0.8618(7) 0.2841(4) 0.034(4) Uani 1 1 d D

loop_
_atom_site_aniso_label
_atom_site_aniso_U_11
_atom_site_aniso_U_22
_atom_site_aniso_U_33
_atom_site_aniso_U_23
_atom_site_aniso_U_13
_atom_site_aniso_U_12
Sb1 0.0098(3) 0.0192(3) 0.0121(3) 0.0005(3) -0.0008(2) -0.0015(2)
Pr1 0.0139(3) 0.0163(3) 0.0138(3) 0.0003(2) 0.0008(2) -0.0009(2)
S1 0.0142(12) 0.0197(13) 0.0266(14) 0.0075(10) -0.0012(11) -0.0023(10)
S2 0.0130(12) 0.0254(14) 0.0155(12) 0.0060(10) -0.0014(10) -0.0025(10)
S3 0.0114(12) 0.0335(15) 0.0184(12) -0.0048(10) 0.0017(10) 0.0032(11)
S4 0.0138(13) 0.0303(14) 0.0155(12) -0.0055(10) -0.0020(10) -0.0031(10)
N1 0.026(5) 0.026(5) 0.013(4) -0.006(4) 0.004(4) -0.005(4)
N2 0.017(5) 0.021(5) 0.032(5) -0.001(4) 0.005(4) -0.001(4)
N3 0.018(5) 0.042(6) 0.016(4) 0.008(4) -0.002(4) -0.002(4)
N4 0.030(5) 0.024(5) 0.021(5) -0.007(4) 0.008(4) -0.001(4)
N5 0.043(6) 0.028(5) 0.014(4) -0.006(4) 0.003(4) -0.016(4)
N6 0.013(4) 0.032(5) 0.017(4) -0.002(4) 0.004(3) -0.002(4)
C1 0.045(8) 0.029(7) 0.023(6) -0.007(5) -0.007(5) -0.007(5)
C2 0.032(7) 0.023(6) 0.033(6) -0.012(5) 0.005(5) 0.002(5)
C3 0.033(7) 0.026(6) 0.034(7) 0.005(5) -0.004(5) -0.001(5)
C4 0.042(7) 0.024(6) 0.040(7) 0.014(5) -0.020(6) -0.005(5)
C5 0.048(14) 0.027(7) 0.029(7) -0.003(5) 0.014(8) -0.007(8)
C6A 0.036(14) 0.027(6) 0.032(11) -0.007(7) 0.020(10) 0.003(9)
C6B 0.038(14) 0.026(6) 0.034(11) -0.016(7) 0.010(10) 0.006(9)
C7A 0.035(13) 0.033(7) 0.028(11) 0.009(7) 0.011(9) 0.006(9)
C7B 0.037(13) 0.034(7) 0.023(11) 0.010(7) 0.013(9) 0.010(9)
C8 0.048(13) 0.041(8) 0.023(6) -0.009(6) 0.006(7) -0.012(8)

loop_
_atom_type_symbol
_atom_type_description
_atom_type_scat_dispersion_real
_atom_type_scat_dispersion_imag
_atom_type_scat_source
C C 0.0033 0.0016 'International Tables Vol C Tables 4.2.6.8 and 6.1.1.4'
H H 0.0000 0.0000 'International Tables Vol C Tables 4.2.6.8 and 6.1.1.4'
Pr Pr -0.2180 2.8214 'International Tables Vol C Tables 4.2.6.8 and 6.1.1.4'
N N 0.0061 0.0033 'International Tables Vol C Tables 4.2.6.8 and 6.1.1.4'
S S 0.1246 0.1234 'International Tables Vol C Tables 4.2.6.8 and 6.1.1.4'
Sb Sb -0.5866 1.5461 'International Tables Vol C Tables 4.2.6.8 and 6.1.1.4'

loop_
_geom_angle_atom_site_label_1
_geom_angle_atom_site_label_2
_geom_angle_atom_site_label_3
_geom_angle
_geom_angle_site_symmetry_3
S4 Sb1 S3 110.32(9) .
S4 Sb1 S1 109.82(10) .
S3 Sb1 S1 113.60(10) .
S4 Sb1 S2 111.47(10) .
S3 Sb1 S2 109.67(9) .
S1 Sb1 S2 101.72(9) .
N4 Pr1 N5 63.9(3) .
N4 Pr1 N3 72.3(3) .
N5 Pr1 N3 123.1(3) .
N4 Pr1 N1 148.2(3) .
N5 Pr1 N1 121.1(3) .
N3 Pr1 N1 115.4(3) .
N4 Pr1 N2 136.9(3) .
N5 Pr1 N2 137.8(3) .
N3 Pr1 N2 65.1(3) .
N1 Pr1 N2 63.6(3) .
N4 Pr1 N6 126.9(3) .
N5 Pr1 N6 63.7(2) .
N3 Pr1 N6 134.5(3) .
N1 Pr1 N6 71.5(3) .
N2 Pr1 N6 82.1(3) .
N4 Pr1 S1 78.1(2) .
N5 Pr1 S1 70.0(2) .
N3 Pr1 S1 133.7(2) .
N1 Pr1 S1 75.5(2) .
N2 Pr1 S1 138.5(2) .
N6 Pr1 S1 91.78(19) .
N4 Pr1 S2 79.0(2) .
N5 Pr1 S2 131.1(2) .
N3 Pr1 S2 67.8(2) .
N1 Pr1 S2 76.44(19) .
N2 Pr1 S2 91.00(19) .
N6 Pr1 S2 146.97(18) .
S1 Pr1 S2 72.24(7) .
N4 Pr1 S3 74.5(2) 1_655
N5 Pr1 S3 69.0(2) 1_655
N3 Pr1 S3 65.6(2) 1_655
N1 Pr1 S3 137.3(2) 1_655
N2 Pr1 S3 81.9(2) 1_655
N6 Pr1 S3 79.83(18) 1_655
S1 Pr1 S3 137.57(7) 1_655
S2 Pr1 S3 131.32(7) 1_655
Sb1 S1 Pr1 90.77(8) .
Sb1 S2 Pr1 90.55(8) .
Sb1 S3 Pr1 118.81(9) 1_455
C1 N1 Pr1 115.2(6) .
C1 N1 H1A 108.5 .
Pr1 N1 H1A 108.5 .
C1 N1 H1B 108.5 .
Pr1 N1 H1B 108.5 .
H1A N1 H1B 107.5 .
C3 N2 C2 112.3(9) .
C3 N2 Pr1 110.1(6) .
C2 N2 Pr1 113.3(6) .
C3 N2 H2 106.9 .
C2 N2 H2 106.9 .
Pr1 N2 H2 106.9 .
C4 N3 Pr1 112.5(6) .
C4 N3 H3A 109.1 .
Pr1 N3 H3A 109.1 .
C4 N3 H3B 109.1 .
Pr1 N3 H3B 109.1 .
H3A N3 H3B 107.8 .
C5 N4 Pr1 118.1(7) .
C5 N4 H4A 107.8 .
Pr1 N4 H4A 107.8 .
C5 N4 H4B 107.8 .
Pr1 N4 H4B 107.8 .
H4A N4 H4B 107.1 .
C7A N5 C6B 124.7(14) .
C7A N5 C7B 31.2(15) .
C6B N5 C7B 116.6(13) .
C7A N5 C6A 114.2(11) .
C6B N5 C6A 29.2(7) .
C7B N5 C6A 124.1(15) .
C7A N5 Pr1 117.8(8) .
C6B N5 Pr1 117.3(12) .
C7B N5 Pr1 118.7(12) .
C6A N5 Pr1 117.2(8) .
C8 N6 Pr1 117.0(6) .
C8 N6 H6A 108.1 .
Pr1 N6 H6A 108.1 .
C8 N6 H6B 108.1 .
Pr1 N6 H6B 108.1 .
H6A N6 H6B 107.3 .
N1 C1 C2 109.0(10) .
N1 C1 H1C 109.9 .
C2 C1 H1C 109.9 .
N1 C1 H1D 109.9 .
C2 C1 H1D 109.9 .
H1C C1 H1D 108.3 .
C1 C2 N2 111.4(9) .
C1 C2 H2A 109.4 .
N2 C2 H2A 109.4 .
C1 C2 H2B 109.4 .
N2 C2 H2B 109.4 .
H2A C2 H2B 108.0 .
N2 C3 C4 109.0(9) .
N2 C3 H3C 109.9 .
C4 C3 H3C 109.9 .
N2 C3 H3D 109.9 .
C4 C3 H3D 109.9 .
H3C C3 H3D 108.3 .
N3 C4 C3 112.6(9) .
N3 C4 H4C 109.1 .
C3 C4 H4C 109.1 .
N3 C4 H4D 109.1 .
C3 C4 H4D 109.1 .
H4C C4 H4D 107.8 .
N4 C5 C6A 115.8(12) .
N4 C5 C6B 119.9(13) .
C6A C5 C6B 29.0(7) .
C5 C6A N5 112.7(12) .
N5 C6B C5 113.9(16) .
N5 C7A C8 114.6(14) .
C8 C7B N5 114.2(14) .
C7B C8 N6 119.2(14) .
C7B C8 C7A 30.8(15) .
N6 C8 C7A 115.1(11) .

loop_
_geom_bond_atom_site_label_1
_geom_bond_atom_site_label_2
_geom_bond_distance
_geom_bond_site_symmetry_2
Sb1 S4 2.317(3) .
Sb1 S3 2.320(3) .
Sb1 S1 2.325(3) .
Sb1 S2 2.334(3) .
Pr1 N4 2.656(8) .
Pr1 N5 2.682(9) .
Pr1 N3 2.704(8) .
Pr1 N1 2.704(8) .
Pr1 N2 2.717(9) .
Pr1 N6 2.718(8) .
Pr1 S1 3.064(3) .
Pr1 S2 3.066(3) .
Pr1 S3 3.202(3) 1_655
S3 Pr1 3.202(3) 1_455
N1 C1 1.445(14) .
N1 H1A 0.9200 .
N1 H1B 0.9200 .
N2 C3 1.464(14) .
N2 C2 1.501(14) .
N2 H2 0.9300 .
N3 C4 1.483(15) .
N3 H3A 0.9200 .
N3 H3B 0.9200 .
N4 C5 1.435(12) .
N4 H4A 0.9200 .
N4 H4B 0.9200 .
N5 C7A 1.43(2) .
N5 C6B 1.444(18) .
N5 C7B 1.470(14) .
N5 C6A 1.479(15) .
N6 C8 1.476(12) .
N6 H6A 0.9200 .
N6 H6B 0.9200 .
C1 C2 1.484(17) .
C1 H1C 0.9900 .
C1 H1D 0.9900 .
C2 H2A 0.9900 .
C2 H2B 0.9900 .
C3 C4 1.489(16) .
C3 H3C 0.9900 .
C3 H3D 0.9900 .
C4 H4C 0.9900 .
C4 H4D 0.9900 .
C5 C6A 1.469(16) .
C5 C6B 1.483(18) .
C7A C8 1.487(15) .
C7B C8 1.454(18) .

loop_
_geom_hbond_atom_site_label_D
_geom_hbond_atom_site_label_H
_geom_hbond_atom_site_label_A
_geom_hbond_distance_DH
_geom_hbond_distance_HA
_geom_hbond_distance_DA
_geom_hbond_angle_DHA
_geom_hbond_site_symmetry_A
N6 H6B S4 0.92 2.95 3.833(9) 162.4 8_656
N6 H6A S4 0.92 2.60 3.498(9) 166.1 1_655
N4 H4B S2 0.92 2.69 3.576(10) 163.0 6_676
N3 H3B S3 0.92 2.92 3.619(9) 133.9 6_676
N2 H2 S4 0.93 2.60 3.440(9) 150.4 1_655
N1 H1B S4 0.92 2.53 3.381(8) 153.1 8_656
N1 H1A S4 0.92 2.55 3.460(9) 171.5 .

loop_
_geom_torsion_atom_site_label_1
_geom_torsion_atom_site_label_2
_geom_torsion_atom_site_label_3
_geom_torsion_atom_site_label_4
_geom_torsion
_geom_torsion_site_symmetry_1
_geom_torsion_site_symmetry_4
S4 Sb1 S1 Pr1 -99.64(9) . .
S3 Sb1 S1 Pr1 136.30(8) . .
S2 Sb1 S1 Pr1 18.54(9) . .
N4 Pr1 S1 Sb1 -96.5(2) . .
N5 Pr1 S1 Sb1 -162.8(2) . .
N3 Pr1 S1 Sb1 -45.7(3) . .
N1 Pr1 S1 Sb1 65.7(2) . .
N2 Pr1 S1 Sb1 56.0(3) . .
N6 Pr1 S1 Sb1 136.14(19) . .
S2 Pr1 S1 Sb1 -14.41(7) . .
S3 Pr1 S1 Sb1 -147.03(8) 1_655 .
S4 Sb1 S2 Pr1 98.46(9) . .
S3 Sb1 S2 Pr1 -139.08(8) . .
S1 Sb1 S2 Pr1 -18.52(10) . .
N4 Pr1 S2 Sb1 95.2(2) . .
N5 Pr1 S2 Sb1 55.3(3) . .
N3 Pr1 S2 Sb1 170.5(2) . .
N1 Pr1 S2 Sb1 -64.5(2) . .
N2 Pr1 S2 Sb1 -127.0(2) . .
N6 Pr1 S2 Sb1 -50.0(4) . .
S1 Pr1 S2 Sb1 14.35(8) . .
S3 Pr1 S2 Sb1 152.98(7) 1_655 .
S4 Sb1 S3 Pr1 -5.31(14) . 1_455
S1 Sb1 S3 Pr1 118.49(11) . 1_455
S2 Sb1 S3 Pr1 -128.46(10) . 1_455
N4 Pr1 N1 C1 -119.2(8) . .
N5 Pr1 N1 C1 150.9(7) . .
N3 Pr1 N1 C1 -21.9(8) . .
N2 Pr1 N1 C1 19.1(7) . .
N6 Pr1 N1 C1 109.4(8) . .
S1 Pr1 N1 C1 -153.7(8) . .
S2 Pr1 N1 C1 -78.9(7) . .
S3 Pr1 N1 C1 58.8(8) 1_655 .
N4 Pr1 N2 C3 34.5(9) . .
N5 Pr1 N2 C3 137.1(7) . .
N3 Pr1 N2 C3 24.5(7) . .
N1 Pr1 N2 C3 -114.7(7) . .
N6 Pr1 N2 C3 172.1(7) . .
S1 Pr1 N2 C3 -104.2(7) . .
S2 Pr1 N2 C3 -40.4(7) . .
S3 Pr1 N2 C3 91.3(7) 1_655 .
N4 Pr1 N2 C2 161.2(6) . .
N5 Pr1 N2 C2 -96.1(8) . .
N3 Pr1 N2 C2 151.3(8) . .
N1 Pr1 N2 C2 12.1(7) . .
N6 Pr1 N2 C2 -61.2(7) . .
S1 Pr1 N2 C2 22.5(8) . .
S2 Pr1 N2 C2 86.4(7) . .
S3 Pr1 N2 C2 -142.0(7) 1_655 .
N4 Pr1 N3 C4 -166.2(8) . .
N5 Pr1 N3 C4 -125.6(7) . .
N1 Pr1 N3 C4 47.1(8) . .
N2 Pr1 N3 C4 6.7(7) . .
N6 Pr1 N3 C4 -41.5(9) . .
S1 Pr1 N3 C4 141.0(6) . .
S2 Pr1 N3 C4 108.8(7) . .
S3 Pr1 N3 C4 -85.6(7) 1_655 .
N5 Pr1 N4 C5 10.3(10) . .
N3 Pr1 N4 C5 152.9(11) . .
N1 Pr1 N4 C5 -97.3(11) . .
N2 Pr1 N4 C5 143.4(10) . .
N6 Pr1 N4 C5 20.0(12) . .
S1 Pr1 N4 C5 -63.2(10) . .
S2 Pr1 N4 C5 -137.1(11) . .
S3 Pr1 N4 C5 84.1(10) 1_655 .
N4 Pr1 N5 C7A 153.9(11) . .
N3 Pr1 N5 C7A 110.2(10) . .
N1 Pr1 N5 C7A -62.1(11) . .
N2 Pr1 N5 C7A 21.8(12) . .
N6 Pr1 N5 C7A -17.5(10) . .
S1 Pr1 N5 C7A -120.0(11) . .
S2 Pr1 N5 C7A -161.5(10) . .
S3 Pr1 N5 C7A 71.3(10) 1_655 .
N4 Pr1 N5 C6B -21.7(12) . .
N3 Pr1 N5 C6B -65.3(13) . .
N1 Pr1 N5 C6B 122.4(12) . .
N2 Pr1 N5 C6B -153.7(12) . .
N6 Pr1 N5 C6B 167.0(13) . .
S1 Pr1 N5 C6B 64.5(13) . .
S2 Pr1 N5 C6B 23.0(13) . .
S3 Pr1 N5 C6B -104.2(13) 1_655 .
N4 Pr1 N5 C7B -170.6(18) . .
N3 Pr1 N5 C7B 145.7(18) . .
N1 Pr1 N5 C7B -26.5(18) . .
N2 Pr1 N5 C7B 57.4(19) . .
N6 Pr1 N5 C7B 18.1(18) . .
S1 Pr1 N5 C7B -84.4(18) . .
S2 Pr1 N5 C7B -126.0(18) . .
S3 Pr1 N5 C7B 106.9(18) 1_655 .
N4 Pr1 N5 C6A 11.3(10) . .
N3 Pr1 N5 C6A -32.3(11) . .
N1 Pr1 N5 C6A 155.4(10) . .
N2 Pr1 N5 C6A -120.7(10) . .
N6 Pr1 N5 C6A -160.0(11) . .
S1 Pr1 N5 C6A 97.5(11) . .
S2 Pr1 N5 C6A 56.0(11) . .
S3 Pr1 N5 C6A -71.2(10) 1_655 .
N4 Pr1 N6 C8 -13.0(10) . .
N5 Pr1 N6 C8 -3.2(9) . .
N3 Pr1 N6 C8 -114.8(9) . .
N1 Pr1 N6 C8 137.4(10) . .
N2 Pr1 N6 C8 -157.8(10) . .
S1 Pr1 N6 C8 63.4(9) . .
S2 Pr1 N6 C8 122.6(9) . .
S3 Pr1 N6 C8 -74.7(9) 1_655 .
Pr1 N1 C1 C2 -48.3(11) . .
N1 C1 C2 N2 60.0(12) . .
C3 N2 C2 C1 83.5(12) . .
Pr1 N2 C2 C1 -42.1(11) . .
C2 N2 C3 C4 178.7(10) . .
Pr1 N2 C3 C4 -54.0(11) . .
Pr1 N3 C4 C3 -37.9(12) . .
N2 C3 C4 N3 63.3(13) . .
Pr1 N4 C5 C6A -31.5(19) . .
Pr1 N4 C5 C6B 1(2) . .
N4 C5 C6A N5 41(2) . .
C6B C5 C6A N5 -65(2) . .
C7A N5 C6A C5 -175.0(15) . .
C6B N5 C6A C5 67(2) . .
C7B N5 C6A C5 151(2) . .
Pr1 N5 C6A C5 -31.2(19) . .
C7A N5 C6B C5 -144.5(19) . .
C7B N5 C6B C5 -180(2) . .
C6A N5 C6B C5 -67(2) . .
Pr1 N5 C6B C5 31(2) . .
N4 C5 C6B N5 -21(3) . .
C6A C5 C6B N5 69(2) . .
C6B N5 C7A C8 -148.2(17) . .
C7B N5 C7A C8 -63(2) . .
C6A N5 C7A C8 -179.8(15) . .
Pr1 N5 C7A C8 36.6(18) . .
C7A N5 C7B C8 66(2) . .
C6B N5 C7B C8 179(2) . .
C6A N5 C7B C8 147(2) . .
Pr1 N5 C7B C8 -31(4) . .
N5 C7B C8 N6 28(4) . .
N5 C7B C8 C7A -63(2) . .
Pr1 N6 C8 C7B -12(2) . .
Pr1 N6 C8 C7A 22.6(18) . .
N5 C7A C8 C7B 66(2) . .
N5 C7A C8 N6 -39(2) . .
